data_7059091
loop_
_publ_author_name
'Torubaev, Yury V.'
'Skabitskiy, Ivan V.'
'Pavlova, Alina V.'
'Pasynskii, Alexander A.'

_publ_section_title
;
 First structural evidence of a Se--Br--Br halogen-bonded molecular
 complex
;
_journal_issue 9
_journal_name_full 'New Journal of Chemistry'
_journal_page_first 3606
_journal_paper_doi 10.1039/C6NJ04096A
_journal_volume 41
_journal_year 2017
_chemical_formula_moiety 'C8 H12 Br4 Se'
_chemical_formula_sum 'C8 H12 Br4 Se'
_chemical_formula_weight 506.76
_chemical_name_systematic '2,6-dibromo-9-selenabicyclo[3.3.1]nonane dibromine'
_space_group_crystal_system triclinic
_space_group_IT_number 2
_space_group_name_Hall '-P 1'
_space_group_name_H-M_alt 'P -1'
_symmetry_Int_Tables_number 2
_atom_sites_solution_primary iterative
_audit_creation_date 2016-12-27
_audit_creation_method
;
Olex2 1.2
(compiled 2016.11.07 svn.r3352 for OlexSys, GUI svn.r5261)
;
_audit_update_record
;
2016-12-27 deposited with the CCDC.
2017-03-29 downloaded from the CCDC.
;
_cell_angle_alpha 77.095(3)
_cell_angle_beta 84.024(3)
_cell_angle_gamma 79.049(3)
_cell_formula_units_Z 2
_cell_length_a 7.5472(14)
_cell_length_b 7.8647(15)
_cell_length_c 11.259(2)
_cell_measurement_reflns_used 2845
_cell_measurement_temperature 296(2)
_cell_measurement_theta_max 27.863
_cell_measurement_theta_min 2.697
_cell_volume 638.2(2)
_computing_cell_refinement 'SAINT v7.60A (Bruker, 2009)'
_computing_data_reduction 'SAINT v7.60A (Bruker, 2009)'
_computing_molecular_graphics 'Olex2 (Dolomanov et al., 2009)'
_computing_publication_material 'Olex2 (Dolomanov et al., 2009)'
_computing_structure_refinement 'olex2.refine (Bourhis et al., 2015)'
_computing_structure_solution 'olex2.solve (Bourhis et al., 2015)'
_diffrn_ambient_temperature 296.15
_diffrn_measured_fraction_theta_full 0.9796
_diffrn_measured_fraction_theta_max 0.9796
_diffrn_measurement_device_type 'Bruker APEX-II CCD'
_diffrn_measurement_method '\w scans'
_diffrn_radiation_monochromator graphite
_diffrn_radiation_type 'Mo K\a'
_diffrn_radiation_wavelength 0.71073
_diffrn_reflns_av_R_equivalents 0.0468
_diffrn_reflns_av_unetI/netI 0.0670
_diffrn_reflns_limit_h_max 10
_diffrn_reflns_limit_h_min -10
_diffrn_reflns_limit_k_max 10
_diffrn_reflns_limit_k_min -10
_diffrn_reflns_limit_l_max 15
_diffrn_reflns_limit_l_min -15
_diffrn_reflns_number 9185
_diffrn_reflns_theta_full 24.9996
_diffrn_reflns_theta_max 25.00
_diffrn_reflns_theta_min 2.70
_diffrn_standards_number 0
_exptl_absorpt_coefficient_mu 15.420
_exptl_absorpt_correction_T_max 0.8015
_exptl_absorpt_correction_T_min 0.1974
_exptl_absorpt_correction_type multi-scan
_exptl_absorpt_process_details
;
SADABS-2008/1 (Bruker,2008) was used for absorption correction.
wR2(int) was 0.1393 before and 0.0529 after correction.
The Ratio of minimum to maximum transmission is 0.2463.
The \l/2 correction factor is Not present.
;
_exptl_crystal_colour 'light yellow'
_exptl_crystal_colour_modifier light
_exptl_crystal_colour_primary yellow
_exptl_crystal_density_diffrn 2.6369
_exptl_crystal_density_method 'not measured'
_exptl_crystal_description prism
_exptl_crystal_F_000 466.2116
_exptl_crystal_size_max 0.3
_exptl_crystal_size_mid 0.2
_exptl_crystal_size_min 0.2
_refine_diff_density_max 2.5313
_refine_diff_density_min -2.0681
_refine_diff_density_rms 0.4392
_refine_ls_d_res_high 0.8409
_refine_ls_d_res_low 7.5518
_refine_ls_goodness_of_fit_ref 1.2306
_refine_ls_hydrogen_treatment constr
_refine_ls_matrix_type full
_refine_ls_number_constraints 20
_refine_ls_number_parameters 117
_refine_ls_number_reflns 2206
_refine_ls_number_restraints 0
_refine_ls_restrained_S_all 1.2306
_refine_ls_R_factor_all 0.1059
_refine_ls_R_factor_gt 0.0843
_refine_ls_shift/su_max 0.0001
_refine_ls_shift/su_mean 0.0000
_refine_ls_structure_factor_coef Fsqd
_refine_ls_weighting_details 'w=1/[\s^2^(Fo^2^)+(0.2P)^2^] where P=(Fo^2^+2Fc^2^)/3'
_refine_ls_weighting_scheme calc
_refine_ls_wR_factor_gt 0.2644
_refine_ls_wR_factor_ref 0.2999
_reflns_Friedel_coverage 0.0
_reflns_limit_h_max 8
_reflns_limit_h_min -8
_reflns_limit_k_max 9
_reflns_limit_k_min -8
_reflns_limit_l_max 13
_reflns_limit_l_min 0
_reflns_number_gt 1707
_reflns_number_total 2206
_reflns_threshold_expression I>=2u(I)
_cod_data_source_file c6nj04096a2.cif
_cod_data_source_block 1
_cod_database_code 7059091
_olex2_refinement_description
;
1. Fixed Uiso
 At 1.2 times of:
  All C(H) groups, All C(H,H) groups
2.a Ternary CH refined with riding coordinates:
 C1(H1), C4(H4), C5(H5), C8(H8)
2.b Secondary CH2 refined with riding coordinates:
 C2(H2a,H2b), C3(H3a,H3b), C6(H6a,H6b), C7(H7a,H7b)
;
_olex2_submission_special_instructions 'No special instructions were received'

loop_
_space_group_symop_id
_space_group_symop_operation_xyz
1 x,y,z
2 -x,-y,-z

loop_
_atom_site_label
_atom_site_type_symbol
_atom_site_fract_x
_atom_site_fract_y
_atom_site_fract_z
_atom_site_U_iso_or_equiv
_atom_site_adp_type
_atom_site_occupancy
_atom_site_refinement_flags_posn
Br1 Br 0.09678(13) 0.72868(13) 0.45554(11) 0.0402(6) Uani 1.000000 .
Br2 Br 0.14643(13) 0.78288(14) 0.21661(11) 0.0413(6) Uani 1.000000 .
Br3 Br 0.52326(16) 0.98159(14) 0.68399(13) 0.0633(7) Uani 1.000000 .
Br4 Br 0.32436(15) 0.22655(14) 0.96665(12) 0.0556(6) Uani 1.000000 .
Se1 Se 0.04508(13) 0.68373(15) 0.68344(11) 0.0456(6) Uani 1.000000 .
C1 C 0.20211(19) 0.83477(19) 0.72655(19) 0.037(3) Uani 1.000000 .
H1 H 0.14336(19) 0.95826(19) 0.70112(19) 0.045(4) Uiso 1.000000 R
C2 C 0.19845(19) 0.79372(19) 0.86288(19) 0.052(4) Uani 1.000000 .
H2a H 0.26762(19) 0.87099(19) 0.88715(19) 0.062(5) Uiso 1.000000 R
H2b H 0.07429(19) 0.82435(19) 0.89377(19) 0.062(5) Uiso 1.000000 R
C3 C 0.27125(19) 0.60083(19) 0.92754(19) 0.033(3) Uani 1.000000 .
H3a H 0.40231(19) 0.58094(19) 0.91804(19) 0.039(3) Uiso 1.000000 R
H3b H 0.23693(19) 0.58729(19) 1.01415(19) 0.039(3) Uiso 1.000000 R
C4 C 0.20357(19) 0.45967(19) 0.88009(19) 0.036(3) Uani 1.000000 .
H4 H 0.07457(19) 0.46821(19) 0.90559(19) 0.043(3) Uiso 1.000000 R
C5 C 0.21947(19) 0.46779(19) 0.74679(19) 0.037(3) Uani 1.000000 .
H5 H 0.17386(19) 0.36579(19) 0.73267(19) 0.045(4) Uiso 1.000000 R
C6 C 0.40585(19) 0.47213(19) 0.67716(19) 0.030(3) Uani 1.000000 .
H6a H 0.48544(19) 0.36261(19) 0.70886(19) 0.036(3) Uiso 1.000000 R
H6b H 0.39195(19) 0.47465(19) 0.59207(19) 0.036(3) Uiso 1.000000 R
C7 C 0.50039(19) 0.62912(19) 0.68299(19) 0.042(3) Uani 1.000000 .
H7a H 0.54122(19) 0.61126(19) 0.76445(19) 0.050(4) Uiso 1.000000 R
H7b H 0.60657(19) 0.62730(19) 0.62646(19) 0.050(4) Uiso 1.000000 R
C8 C 0.38146(19) 0.81221(19) 0.65274(19) 0.038(3) Uani 1.000000 .
H8 H 0.35874(19) 0.84014(19) 0.56579(19) 0.046(4) Uiso 1.000000 R

loop_
_atom_site_aniso_label
_atom_site_aniso_U_11
_atom_site_aniso_U_22
_atom_site_aniso_U_33
_atom_site_aniso_U_12
_atom_site_aniso_U_13
_atom_site_aniso_U_23
Br1 0.0282(9) 0.0454(9) 0.0480(11) -0.0022(6) -0.0117(7) -0.0112(7)
Br2 0.0296(8) 0.0542(10) 0.0432(10) -0.0034(6) -0.0044(6) -0.0188(7)
Br3 0.0942(15) 0.0462(10) 0.0613(12) -0.0375(9) -0.0012(10) -0.0160(8)
Br4 0.0707(12) 0.0432(10) 0.0528(11) -0.0162(8) -0.0136(9) 0.0002(7)
Se1 0.0211(8) 0.0689(12) 0.0428(10) 0.0017(7) -0.0032(6) -0.0108(8)
C1 0.042(6) 0.036(6) 0.032(7) 0.005(5) 0.005(6) -0.016(5)
C2 0.048(7) 0.041(7) 0.072(10) -0.002(6) 0.008(7) -0.033(7)
C3 0.028(6) 0.054(7) 0.020(6) -0.014(5) 0.005(5) -0.013(5)
C4 0.032(6) 0.049(7) 0.028(7) -0.007(5) -0.001(5) -0.013(6)
C5 0.028(6) 0.029(6) 0.059(9) -0.010(5) -0.016(6) -0.006(6)
C6 0.042(6) 0.032(6) 0.019(6) -0.007(5) 0.000(5) -0.012(5)
C7 0.021(6) 0.040(6) 0.067(10) -0.002(5) -0.001(6) -0.019(6)
C8 0.053(7) 0.024(6) 0.040(8) -0.011(5) -0.002(6) -0.011(5)

loop_
_atom_type_symbol
_atom_type_scat_dispersion_real
_atom_type_scat_dispersion_imag
_atom_type_scat_Cromer_Mann_a1
_atom_type_scat_Cromer_Mann_a2
_atom_type_scat_Cromer_Mann_a3
_atom_type_scat_Cromer_Mann_a4
_atom_type_scat_Cromer_Mann_b1
_atom_type_scat_Cromer_Mann_b2
_atom_type_scat_Cromer_Mann_b3
_atom_type_scat_Cromer_Mann_b4
_atom_type_scat_Cromer_Mann_c
_atom_type_scat_source
_atom_type_scat_dispersion_source
H 0.00000 0.00000 0.49300 0.32291 0.14019 0.04081 10.51090 26.12570 3.14236 57.79970 0.0030380000826 'International Tables Volume C Table 6.1.1.4 (pp. 500-502)' 'Henke, Gullikson and Davis, At. Data and Nucl. Data Tables, 1993, 54, 2'
C 0.00347 0.00161 2.31000 1.02000 1.58860 0.86500 20.84390 10.20750 0.56870 51.65120 0.215599998832 'International Tables Volume C Table 6.1.1.4 (pp. 500-502)' 'Henke, Gullikson and Davis, At. Data and Nucl. Data Tables, 1993, 54, 2'
Br -0.28346 2.55990 17.17890 5.23580 5.63770 3.98510 2.17230 16.57960 0.26090 41.43280 2.95569992065 'International Tables Volume C Table 6.1.1.4 (pp. 500-502)' 'Henke, Gullikson and Davis, At. Data and Nucl. Data Tables, 1993, 54, 2'
Se -0.08110 2.30834 17.00060 5.81960 3.97310 4.35430 2.40980 0.27260 15.23720 43.81630 2.84089994431 'International Tables Volume C Table 6.1.1.4 (pp. 500-502)' 'Henke, Gullikson and Davis, At. Data and Nucl. Data Tables, 1993, 54, 2'

loop_
_geom_angle_atom_site_label_1
_geom_angle_atom_site_label_2
_geom_angle_atom_site_label_3
_geom_angle
Se1 Br1 Br2 178.71(5)
C1 Se1 Br1 103.12(8)
C5 Se1 Br1 104.52(8)
C5 Se1 C1 90.54(8)
H1 C1 Se1 107.28(5)
C2 C1 Se1 105.79(11)
C2 C1 H1 107.28(8)
C8 C1 Se1 108.99(14)
C8 C1 H1 107.28(8)
C8 C1 C2 119.65(14)
H2a C2 C1 107.87(9)
H2b C2 C1 107.87(8)
H2b C2 H2a 107.2
C3 C2 C1 117.75(16)
C3 C2 H2a 107.87(10)
C3 C2 H2b 107.87(8)
H3a C3 C2 108.65(8)
H3b C3 C2 108.65(11)
H3b C3 H3a 107.6
C4 C3 C2 114.45(15)
C4 C3 H3a 108.65(8)
C4 C3 H3b 108.65(10)
C3 C4 Br4 107.63(12)
H4 C4 Br4 106.67(6)
H4 C4 C3 106.67(8)
C5 C4 Br4 110.07(12)
C5 C4 C3 118.51(14)
C5 C4 H4 106.67(8)
C4 C5 Se1 103.01(11)
H5 C5 Se1 107.73(6)
H5 C5 C4 107.73(9)
C6 C5 Se1 110.89(11)
C6 C5 C4 119.21(15)
C6 C5 H5 107.73(10)
H6a C6 C5 108.19(8)
H6b C6 C5 108.19(11)
H6b C6 H6a 107.3
C7 C6 C5 116.40(15)
C7 C6 H6a 108.19(7)
C7 C6 H6b 108.19(11)
H7a C7 C6 108.59(10)
H7b C7 C6 108.59(9)
H7b C7 H7a 107.6
C8 C7 C6 114.68(13)
C8 C7 H7a 108.59(12)
C8 C7 H7b 108.59(9)
C1 C8 Br3 108.01(14)
C7 C8 Br3 106.26(12)
C7 C8 C1 115.82(13)
H8 C8 Br3 108.85(7)
H8 C8 C1 108.85(11)
H8 C8 C7 108.85(12)

loop_
_geom_bond_atom_site_label_1
_geom_bond_atom_site_label_2
_geom_bond_distance
Br1 Br2 2.6263(17)
Br1 Se1 2.5099(17)
Br3 C8 1.968(2)
Br4 C4 1.9733(18)
Se1 C1 1.991(2)
Se1 C5 1.9825(17)
C1 H1 0.9800
C1 C2 1.495(3)
C1 C8 1.515(2)
C2 H2a 0.9700
C2 H2b 0.9700
C2 C3 1.551(2)
C3 H3a 0.9700
C3 H3b 0.9700
C3 C4 1.522(3)
C4 H4 0.9800
C4 C5 1.481(3)
C5 H5 0.9800
C5 C6 1.540(2)
C6 H6a 0.9700
C6 H6b 0.9700
C6 C7 1.555(2)
C7 H7a 0.9700
C7 H7b 0.9700
C7 C8 1.5325(19)
C8 H8 0.9800
